data_7003638
loop_
_publ_author_name
'Zhang, Jun-Feng'
'Fu, Wen-Fu'
'Gan, Xin'
'Chen, Jian-Hua'

_publ_section_title
;
 Synthesis, structures and photophysical properties of luminescent
 copper(i) and platinum(ii) complexes with a flexible
 naphthyridine-phosphine ligand
;
_journal_issue 23
_journal_name_full 'Dalton Transactions'
_journal_page_first 3093
_journal_page_last 3100
_journal_paper_doi 10.1039/b717777a
_journal_year 2008
_chemical_formula_sum 'C39 H32 Cl N4 P Pt'
_chemical_formula_weight 818.20
_chemical_name_systematic
;
?
;
_space_group_IT_number 15
_symmetry_space_group_name_Hall '-C 2yc'
_symmetry_space_group_name_H-M 'C 1 2/c 1'
_atom_sites_solution_hydrogens geom
_atom_sites_solution_primary direct
_atom_sites_solution_secondary difmap
_audit_creation_method SHELXL-97
_cell_angle_alpha 90.00
_cell_angle_beta 132.471(2)
_cell_angle_gamma 90.00
_cell_formula_units_Z 8
_cell_length_a 37.565(8)
_cell_length_b 10.6978(19)
_cell_length_c 22.217(5)
_cell_measurement_temperature 113(2)
_cell_volume 6586(2)
_computing_cell_refinement 'CrystalClear (Rigaku/MSC Inc., 2005)'
_computing_data_collection 'CrystalClear (Rigaku/MSC Inc., 2005)'
_computing_data_reduction 'CrystalClear (Rigaku/MSC Inc., 2005)'
_computing_structure_refinement 'SHELXL-97 (Sheldrick, 1997)'
_computing_structure_solution 'SHELXS-97 (Sheldrick, 1990)'
_diffrn_ambient_temperature 113(2)
_diffrn_measured_fraction_theta_full 0.997
_diffrn_measured_fraction_theta_max 0.997
_diffrn_radiation_monochromator confocal
_diffrn_radiation_source 'rotating anode'
_diffrn_radiation_type MoK\a
_diffrn_radiation_wavelength 0.71070
_diffrn_reflns_av_R_equivalents 0.0422
_diffrn_reflns_av_sigmaI/netI 0.0383
_diffrn_reflns_limit_h_max 37
_diffrn_reflns_limit_h_min -49
_diffrn_reflns_limit_k_max 14
_diffrn_reflns_limit_k_min -14
_diffrn_reflns_limit_l_max 29
_diffrn_reflns_limit_l_min -29
_diffrn_reflns_number 30213
_diffrn_reflns_theta_full 27.89
_diffrn_reflns_theta_max 27.89
_diffrn_reflns_theta_min 1.47
_exptl_absorpt_coefficient_mu 4.426
_exptl_absorpt_correction_T_max 0.5030
_exptl_absorpt_correction_T_min 0.4164
_exptl_crystal_density_diffrn 1.650
_exptl_crystal_density_method 'not measured'
_exptl_crystal_F_000 3232
_exptl_crystal_size_max 0.24
_exptl_crystal_size_mid 0.20
_exptl_crystal_size_min 0.18
_refine_diff_density_max 2.135
_refine_diff_density_min -1.120
_refine_diff_density_rms 0.137
_refine_ls_extinction_method none
_refine_ls_goodness_of_fit_ref 1.078
_refine_ls_hydrogen_treatment mixed
_refine_ls_matrix_type full
_refine_ls_number_parameters 420
_refine_ls_number_reflns 7843
_refine_ls_number_restraints 0
_refine_ls_restrained_S_all 1.078
_refine_ls_R_factor_all 0.0351
_refine_ls_R_factor_gt 0.0288
_refine_ls_shift/su_max 0.002
_refine_ls_shift/su_mean 0.000
_refine_ls_structure_factor_coef Fsqd
_refine_ls_weighting_details 'calc w=1/[\s^2^(Fo^2^)+(0.0321P)^2^+10.3565P] where P=(Fo^2^+2Fc^2^)/3'
_refine_ls_weighting_scheme calc
_refine_ls_wR_factor_gt 0.0659
_refine_ls_wR_factor_ref 0.0687
_reflns_number_gt 6918
_reflns_number_total 7843
_reflns_threshold_expression >2sigma(I)
_cod_data_source_file b717777a.txt
_cod_data_source_block shelxl
_cod_database_code 7003638

loop_
_symmetry_equiv_pos_as_xyz
'x, y, z'
'-x, y, -z+1/2'
'x+1/2, y+1/2, z'
'-x+1/2, y+1/2, -z+1/2'
'-x, -y, -z'
'x, -y, z-1/2'
'-x+1/2, -y+1/2, -z'
'x+1/2, -y+1/2, z-1/2'

loop_
_atom_site_label
_atom_site_type_symbol
_atom_site_fract_x
_atom_site_fract_y
_atom_site_fract_z
_atom_site_U_iso_or_equiv
_atom_site_adp_type
_atom_site_occupancy
_atom_site_symmetry_multiplicity
_atom_site_calc_flag
_atom_site_refinement_flags
_atom_site_disorder_assembly
_atom_site_disorder_group
Pt1 Pt 0.153105(4) 0.802843(12) 0.506996(7) 0.01304(5) Uani 1 1 d . . .
Cl1 Cl 0.07572(3) 0.65458(10) 0.22431(5) 0.0293(2) Uani 1 1 d . . .
P1 P 0.09253(3) 0.93285(8) 0.42944(5) 0.01427(17) Uani 1 1 d . . .
N1 N 0.20338(10) 0.6560(3) 0.55164(16) 0.0163(6) Uani 1 1 d . . .
N2 N 0.02960(11) 0.7512(3) 0.39987(17) 0.0186(6) Uani 1 1 d . . .
N3 N 0.10834(10) 0.7201(3) 0.52626(16) 0.0149(6) Uani 1 1 d . . .
N4 N 0.18384(10) 0.7067(3) 0.65464(17) 0.0181(6) Uani 1 1 d . . .
C1 C 0.20515(11) 0.8948(3) 0.52329(18) 0.0169(7) Uani 1 1 d . . .
C2 C 0.20597(13) 1.0208(4) 0.5076(2) 0.0234(8) Uani 1 1 d . . .
H2 H 0.1771 1.0683 0.4767 0.028 Uiso 1 1 calc R . .
C3 C 0.24827(13) 1.0782(4) 0.5362(2) 0.0271(8) Uani 1 1 d . . .
H3 H 0.2478 1.1639 0.5245 0.032 Uiso 1 1 calc R . .
C4 C 0.29112(13) 1.0112(4) 0.5818(2) 0.0273(9) Uani 1 1 d . . .
H4 H 0.3198 1.0507 0.6007 0.033 Uiso 1 1 calc R . .
C5 C 0.29196(13) 0.8872(4) 0.5996(2) 0.0233(8) Uani 1 1 d . . .
H5 H 0.3212 0.8411 0.6308 0.028 Uiso 1 1 calc R . .
C6 C 0.24957(12) 0.8292(3) 0.5716(2) 0.0185(7) Uani 1 1 d . . .
C7 C 0.24813(12) 0.6972(3) 0.58779(19) 0.0183(7) Uani 1 1 d . . .
C8 C 0.28759(13) 0.6165(4) 0.6345(2) 0.0248(8) Uani 1 1 d . . .
H8 H 0.3190 0.6461 0.6608 0.030 Uiso 1 1 calc R . .
C9 C 0.28043(13) 0.4932(4) 0.6421(2) 0.0291(9) Uani 1 1 d . . .
H9 H 0.3071 0.4380 0.6761 0.035 Uiso 1 1 calc R . .
C10 C 0.23389(14) 0.4501(4) 0.5996(2) 0.0263(8) Uani 1 1 d . . .
H10 H 0.2283 0.3646 0.6024 0.032 Uiso 1 1 calc R . .
C11 C 0.19548(12) 0.5338(3) 0.5529(2) 0.0192(7) Uani 1 1 d . . .
C12 C 0.14445(12) 0.4919(3) 0.4978(2) 0.0191(7) Uani 1 1 d . . .
C13 C 0.12808(14) 0.4140(3) 0.5251(2) 0.0261(8) Uani 1 1 d . . .
H13 H 0.1502 0.3827 0.5794 0.031 Uiso 1 1 calc R . .
C14 C 0.07985(15) 0.3820(4) 0.4736(3) 0.0333(9) Uani 1 1 d . . .
H14 H 0.0688 0.3308 0.4930 0.040 Uiso 1 1 calc R . .
C15 C 0.04742(15) 0.4244(4) 0.3933(3) 0.0329(9) Uani 1 1 d . . .
H15 H 0.0142 0.4027 0.3581 0.040 Uiso 1 1 calc R . .
C16 C 0.06364(13) 0.4983(4) 0.3650(2) 0.0265(8) Uani 1 1 d . . .
H16 H 0.0418 0.5255 0.3098 0.032 Uiso 1 1 calc R . .
C17 C 0.11184(13) 0.5328(3) 0.4172(2) 0.0215(7) Uani 1 1 d . . .
H17 H 0.1227 0.5848 0.3977 0.026 Uiso 1 1 calc R . .
C18 C 0.08756(11) 1.0275(3) 0.35646(18) 0.0157(7) Uani 1 1 d . . .
C19 C 0.08205(14) 1.1571(3) 0.3516(2) 0.0246(8) Uani 1 1 d . . .
H19 H 0.0779 1.1988 0.3843 0.030 Uiso 1 1 calc R . .
C20 C 0.08262(15) 1.2255(4) 0.2989(2) 0.0279(9) Uani 1 1 d . . .
H20 H 0.0794 1.3139 0.2964 0.034 Uiso 1 1 calc R . .
C21 C 0.08785(14) 1.1657(4) 0.2502(2) 0.0272(8) Uani 1 1 d . . .
H21 H 0.0885 1.2126 0.2147 0.033 Uiso 1 1 calc R . .
C22 C 0.09217(12) 1.0362(4) 0.2535(2) 0.0219(8) Uani 1 1 d . . .
H22 H 0.0950 0.9946 0.2191 0.026 Uiso 1 1 calc R . .
C23 C 0.09244(12) 0.9673(3) 0.30672(19) 0.0197(7) Uani 1 1 d . . .
H23 H 0.0960 0.8790 0.3093 0.024 Uiso 1 1 calc R . .
C24 C 0.07790(12) 1.0250(3) 0.47827(19) 0.0163(7) Uani 1 1 d . . .
C25 C 0.03083(12) 1.0653(3) 0.4369(2) 0.0208(7) Uani 1 1 d . . .
H25 H 0.0059 1.0528 0.3797 0.025 Uiso 1 1 calc R . .
C26 C 0.02070(13) 1.1231(3) 0.4793(2) 0.0253(8) Uani 1 1 d . . .
H26 H -0.0114 1.1490 0.4512 0.030 Uiso 1 1 calc R . .
C27 C 0.05681(14) 1.1440(4) 0.5626(2) 0.0272(8) Uani 1 1 d . . .
H27 H 0.0495 1.1838 0.5913 0.033 Uiso 1 1 calc R . .
C28 C 0.10327(14) 1.1068(4) 0.6033(2) 0.0270(8) Uani 1 1 d . . .
H28 H 0.1283 1.1229 0.6601 0.032 Uiso 1 1 calc R . .
C29 C 0.11366(13) 1.0456(3) 0.5617(2) 0.0218(7) Uani 1 1 d . . .
H29 H 0.1456 1.0175 0.5906 0.026 Uiso 1 1 calc R . .
C30 C 0.04062(12) 0.8270(3) 0.3603(2) 0.0177(7) Uani 1 1 d . . .
H30A H 0.0118 0.8776 0.3172 0.021 Uiso 1 1 calc R . .
H30B H 0.0472 0.7709 0.3333 0.021 Uiso 1 1 calc R . .
C31 C 0.06056(12) 0.7041(3) 0.4762(2) 0.0175(7) Uani 1 1 d . . .
C32 C 0.03909(12) 0.6381(3) 0.5012(2) 0.0199(7) Uani 1 1 d . . .
H32 H 0.0051 0.6277 0.4637 0.024 Uiso 1 1 calc R . .
C33 C 0.06665(12) 0.5909(3) 0.5772(2) 0.0219(7) Uani 1 1 d . . .
H33 H 0.0525 0.5461 0.5934 0.026 Uiso 1 1 calc R . .
C34 C 0.11771(12) 0.6096(4) 0.6328(2) 0.0212(7) Uani 1 1 d . . .
C35 C 0.13670(12) 0.6783(3) 0.6061(2) 0.0161(7) Uani 1 1 d . . .
C36 C 0.21454(13) 0.6597(4) 0.7301(2) 0.0252(8) Uani 1 1 d . . .
C37 C 0.19913(14) 0.5830(4) 0.7601(2) 0.0333(10) Uani 1 1 d . . .
H37 H 0.2220 0.5473 0.8130 0.040 Uiso 1 1 calc R . .
C38 C 0.15073(14) 0.5601(4) 0.7121(2) 0.0291(9) Uani 1 1 d . . .
H38 H 0.1397 0.5112 0.7324 0.035 Uiso 1 1 calc R . .
C39 C 0.26683(14) 0.6891(4) 0.7800(2) 0.0342(10) Uani 1 1 d . . .
H39A H 0.2702 0.7437 0.7486 0.041 Uiso 1 1 calc R . .
H39B H 0.2847 0.6113 0.7934 0.041 Uiso 1 1 calc R . .
H39C H 0.2798 0.7314 0.8304 0.041 Uiso 1 1 calc R . .
H1 H -0.0007(18) 0.732(5) 0.367(3) 0.052(15) Uiso 1 1 d . . .

loop_
_atom_site_aniso_label
_atom_site_aniso_U_11
_atom_site_aniso_U_22
_atom_site_aniso_U_33
_atom_site_aniso_U_23
_atom_site_aniso_U_13
_atom_site_aniso_U_12
Pt1 0.01041(7) 0.01681(7) 0.01130(7) 0.00089(5) 0.00710(6) 0.00045(5)
Cl1 0.0183(4) 0.0404(5) 0.0196(4) 0.0013(4) 0.0090(4) 0.0101(4)
P1 0.0128(4) 0.0157(4) 0.0127(4) 0.0004(3) 0.0079(4) 0.0008(3)
N1 0.0170(14) 0.0216(14) 0.0128(13) 0.0010(11) 0.0111(12) 0.0034(12)
N2 0.0109(14) 0.0207(15) 0.0167(14) 0.0001(12) 0.0063(13) -0.0024(12)
N3 0.0144(14) 0.0174(14) 0.0155(13) 0.0021(11) 0.0112(12) 0.0009(11)
N4 0.0155(14) 0.0270(16) 0.0141(13) 0.0019(11) 0.0110(13) 0.0008(12)
C1 0.0146(16) 0.0266(18) 0.0110(15) -0.0025(13) 0.0093(14) -0.0049(14)
C2 0.0220(19) 0.0279(19) 0.0183(17) 0.0014(15) 0.0128(16) -0.0031(15)
C3 0.029(2) 0.032(2) 0.0239(18) -0.0023(16) 0.0190(17) -0.0098(17)
C4 0.0226(19) 0.042(2) 0.0256(19) -0.0105(17) 0.0195(17) -0.0149(17)
C5 0.0174(17) 0.039(2) 0.0173(17) -0.0079(15) 0.0130(15) -0.0047(16)
C6 0.0172(17) 0.0293(19) 0.0132(16) -0.0019(13) 0.0120(15) -0.0012(14)
C7 0.0155(17) 0.0307(19) 0.0113(15) -0.0023(13) 0.0101(14) 0.0020(14)
C8 0.0157(17) 0.039(2) 0.0187(17) -0.0004(16) 0.0109(16) 0.0056(16)
C9 0.023(2) 0.040(2) 0.0262(19) 0.0084(17) 0.0171(18) 0.0150(17)
C10 0.032(2) 0.0243(19) 0.0275(19) 0.0077(15) 0.0219(18) 0.0098(16)
C11 0.0226(18) 0.0227(17) 0.0186(17) 0.0046(14) 0.0164(16) 0.0064(15)
C12 0.0234(18) 0.0164(16) 0.0244(18) -0.0015(13) 0.0189(17) 0.0004(14)
C13 0.039(2) 0.0156(17) 0.034(2) 0.0025(15) 0.0287(19) 0.0044(16)
C14 0.044(2) 0.0172(18) 0.055(3) -0.0072(17) 0.040(2) -0.0064(17)
C15 0.029(2) 0.026(2) 0.046(2) -0.0130(18) 0.027(2) -0.0068(17)
C16 0.024(2) 0.0228(19) 0.0277(19) -0.0068(15) 0.0157(17) -0.0008(16)
C17 0.0235(19) 0.0158(16) 0.0269(18) -0.0012(14) 0.0177(17) 0.0033(14)
C18 0.0119(16) 0.0208(17) 0.0103(15) 0.0003(12) 0.0058(13) 0.0016(13)
C19 0.033(2) 0.0227(18) 0.0218(18) 0.0027(14) 0.0202(18) 0.0051(16)
C20 0.035(2) 0.0218(19) 0.026(2) 0.0053(15) 0.0202(19) 0.0049(16)
C21 0.025(2) 0.036(2) 0.0206(18) 0.0053(16) 0.0155(17) -0.0001(17)
C22 0.0182(18) 0.034(2) 0.0162(16) -0.0013(14) 0.0126(15) 0.0004(15)
C23 0.0150(17) 0.0231(18) 0.0172(16) 0.0000(13) 0.0093(15) 0.0012(14)
C24 0.0179(17) 0.0164(16) 0.0179(16) 0.0007(13) 0.0135(15) -0.0013(13)
C25 0.0177(17) 0.0199(17) 0.0199(17) -0.0033(14) 0.0107(15) -0.0004(14)
C26 0.0218(19) 0.0255(19) 0.035(2) 0.0018(16) 0.0216(18) 0.0049(15)
C27 0.039(2) 0.027(2) 0.035(2) 0.0007(16) 0.032(2) 0.0030(18)
C28 0.029(2) 0.034(2) 0.0193(17) -0.0022(16) 0.0168(17) 0.0020(17)
C29 0.0195(18) 0.0258(19) 0.0191(17) -0.0014(14) 0.0126(16) 0.0009(15)
C30 0.0155(17) 0.0202(17) 0.0143(16) -0.0002(13) 0.0088(15) 0.0004(13)
C31 0.0156(16) 0.0167(16) 0.0204(17) -0.0001(13) 0.0122(15) 0.0033(13)
C32 0.0145(17) 0.0191(17) 0.0281(19) -0.0036(14) 0.0152(16) -0.0017(14)
C33 0.0224(18) 0.0211(18) 0.0303(19) -0.0008(15) 0.0210(17) -0.0033(15)
C34 0.0198(18) 0.0273(19) 0.0214(17) 0.0011(14) 0.0158(16) -0.0014(15)
C35 0.0175(17) 0.0169(16) 0.0179(16) 0.0013(12) 0.0136(15) 0.0024(13)
C36 0.0188(18) 0.041(2) 0.0140(17) 0.0009(15) 0.0102(16) 0.0015(16)
C37 0.024(2) 0.056(3) 0.0172(18) 0.0124(18) 0.0126(17) 0.0026(19)
C38 0.031(2) 0.041(2) 0.0232(19) 0.0060(17) 0.0211(18) -0.0010(18)
C39 0.0178(19) 0.064(3) 0.0148(18) 0.0053(18) 0.0087(16) 0.0024(19)

loop_
_atom_type_symbol
_atom_type_description
_atom_type_scat_dispersion_real
_atom_type_scat_dispersion_imag
_atom_type_scat_source
C C 0.0033 0.0016 'International Tables Vol C Tables 4.2.6.8 and 6.1.1.4'
H H 0.0000 0.0000 'International Tables Vol C Tables 4.2.6.8 and 6.1.1.4'
N N 0.0061 0.0033 'International Tables Vol C Tables 4.2.6.8 and 6.1.1.4'
P P 0.1023 0.0942 'International Tables Vol C Tables 4.2.6.8 and 6.1.1.4'
Cl Cl 0.1484 0.1585 'International Tables Vol C Tables 4.2.6.8 and 6.1.1.4'
Pt Pt -1.7033 8.3905 'International Tables Vol C Tables 4.2.6.8 and 6.1.1.4'

loop_
_geom_angle_atom_site_label_1
_geom_angle_atom_site_label_2
_geom_angle_atom_site_label_3
_geom_angle
_geom_angle_site_symmetry_1
_geom_angle_site_symmetry_3
_geom_angle_publ_flag
C1 Pt1 N1 79.96(13) . . ?
C1 Pt1 N3 163.00(11) . . ?
N1 Pt1 N3 99.73(11) . . ?
C1 Pt1 P1 101.56(10) . . ?
N1 Pt1 P1 164.67(8) . . ?
N3 Pt1 P1 83.27(8) . . ?
C24 P1 C18 110.11(16) . . ?
C24 P1 C30 104.88(16) . . ?
C18 P1 C30 100.67(15) . . ?
C24 P1 Pt1 116.80(11) . . ?
C18 P1 Pt1 118.95(11) . . ?
C30 P1 Pt1 102.61(11) . . ?
C11 N1 C7 120.4(3) . . ?
C11 N1 Pt1 126.2(2) . . ?
C7 N1 Pt1 113.1(2) . . ?
C31 N2 C30 128.0(3) . . ?
C31 N2 H1 120(3) . . ?
C30 N2 H1 112(3) . . ?
C31 N3 C35 117.5(3) . . ?
C31 N3 Pt1 131.8(2) . . ?
C35 N3 Pt1 110.7(2) . . ?
C36 N4 C35 118.3(3) . . ?
C2 C1 C6 116.9(3) . . ?
C2 C1 Pt1 128.0(3) . . ?
C6 C1 Pt1 113.7(2) . . ?
C3 C2 C1 121.4(4) . . ?
C3 C2 H2 119.3 . . ?
C1 C2 H2 119.3 . . ?
C4 C3 C2 120.5(4) . . ?
C4 C3 H3 119.7 . . ?
C2 C3 H3 119.7 . . ?
C5 C4 C3 119.8(3) . . ?
C5 C4 H4 120.1 . . ?
C3 C4 H4 120.1 . . ?
C4 C5 C6 119.9(4) . . ?
C4 C5 H5 120.0 . . ?
C6 C5 H5 120.0 . . ?
C5 C6 C1 121.3(3) . . ?
C5 C6 C7 122.4(3) . . ?
C1 C6 C7 116.3(3) . . ?
N1 C7 C8 120.6(3) . . ?
N1 C7 C6 113.8(3) . . ?
C8 C7 C6 125.6(3) . . ?
C9 C8 C7 119.1(3) . . ?
C9 C8 H8 120.5 . . ?
C7 C8 H8 120.5 . . ?
C8 C9 C10 119.6(3) . . ?
C8 C9 H9 120.2 . . ?
C10 C9 H9 120.2 . . ?
C9 C10 C11 119.3(4) . . ?
C9 C10 H10 120.4 . . ?
C11 C10 H10 120.4 . . ?
N1 C11 C10 120.5(3) . . ?
N1 C11 C12 117.1(3) . . ?
C10 C11 C12 122.2(3) . . ?
C17 C12 C13 119.0(3) . . ?
C17 C12 C11 119.4(3) . . ?
C13 C12 C11 121.6(3) . . ?
C14 C13 C12 120.2(4) . . ?
C14 C13 H13 119.9 . . ?
C12 C13 H13 119.9 . . ?
C13 C14 C15 120.3(4) . . ?
C13 C14 H14 119.8 . . ?
C15 C14 H14 119.8 . . ?
C16 C15 C14 119.8(4) . . ?
C16 C15 H15 120.1 . . ?
C14 C15 H15 120.1 . . ?
C15 C16 C17 120.0(4) . . ?
C15 C16 H16 120.0 . . ?
C17 C16 H16 120.0 . . ?
C16 C17 C12 120.6(4) . . ?
C16 C17 H17 119.7 . . ?
C12 C17 H17 119.7 . . ?
C23 C18 C19 119.4(3) . . ?
C23 C18 P1 117.5(3) . . ?
C19 C18 P1 123.0(3) . . ?
C20 C19 C18 120.0(3) . . ?
C20 C19 H19 120.0 . . ?
C18 C19 H19 120.0 . . ?
C21 C20 C19 120.4(4) . . ?
C21 C20 H20 119.8 . . ?
C19 C20 H20 119.8 . . ?
C20 C21 C22 119.6(4) . . ?
C20 C21 H21 120.2 . . ?
C22 C21 H21 120.2 . . ?
C23 C22 C21 120.5(3) . . ?
C23 C22 H22 119.7 . . ?
C21 C22 H22 119.7 . . ?
C22 C23 C18 120.1(3) . . ?
C22 C23 H23 120.0 . . ?
C18 C23 H23 120.0 . . ?
C29 C24 C25 118.9(3) . . ?
C29 C24 P1 118.4(3) . . ?
C25 C24 P1 122.4(3) . . ?
C26 C25 C24 119.9(3) . . ?
C26 C25 H25 120.1 . . ?
C24 C25 H25 120.1 . . ?
C25 C26 C27 120.8(3) . . ?
C25 C26 H26 119.6 . . ?
C27 C26 H26 119.6 . . ?
C28 C27 C26 119.7(3) . . ?
C28 C27 H27 120.2 . . ?
C26 C27 H27 120.2 . . ?
C27 C28 C29 120.1(3) . . ?
C27 C28 H28 120.0 . . ?
C29 C28 H28 120.0 . . ?
C24 C29 C28 120.7(3) . . ?
C24 C29 H29 119.6 . . ?
C28 C29 H29 119.6 . . ?
N2 C30 P1 114.4(2) . . ?
N2 C30 H30A 108.7 . . ?
P1 C30 H30A 108.7 . . ?
N2 C30 H30B 108.7 . . ?
P1 C30 H30B 108.7 . . ?
H30A C30 H30B 107.6 . . ?
N3 C31 N2 122.1(3) . . ?
N3 C31 C32 122.0(3) . . ?
N2 C31 C32 115.9(3) . . ?
C33 C32 C31 120.8(3) . . ?
C33 C32 H32 119.6 . . ?
C31 C32 H32 119.6 . . ?
C32 C33 C34 118.5(3) . . ?
C32 C33 H33 120.7 . . ?
C34 C33 H33 120.7 . . ?
C38 C34 C35 117.2(3) . . ?
C38 C34 C33 124.4(3) . . ?
C35 C34 C33 118.3(3) . . ?
N4 C35 N3 114.2(3) . . ?
N4 C35 C34 123.2(3) . . ?
N3 C35 C34 122.6(3) . . ?
N4 C36 C37 122.2(3) . . ?
N4 C36 C39 116.0(3) . . ?
C37 C36 C39 121.8(3) . . ?
C38 C37 C36 119.4(3) . . ?
C38 C37 H37 120.3 . . ?
C36 C37 H37 120.3 . . ?
C37 C38 C34 119.4(3) . . ?
C37 C38 H38 120.3 . . ?
C34 C38 H38 120.3 . . ?
C36 C39 H39A 109.5 . . ?
C36 C39 H39B 109.5 . . ?
H39A C39 H39B 109.5 . . ?
C36 C39 H39C 109.5 . . ?
H39A C39 H39C 109.5 . . ?
H39B C39 H39C 109.5 . . ?

loop_
_geom_bond_atom_site_label_1
_geom_bond_atom_site_label_2
_geom_bond_distance
_geom_bond_site_symmetry_2
_geom_bond_publ_flag
Pt1 C1 1.991(3) . ?
Pt1 N1 2.118(3) . ?
Pt1 N3 2.183(3) . ?
Pt1 P1 2.1878(9) . ?
P1 C24 1.805(3) . ?
P1 C18 1.811(3) . ?
P1 C30 1.844(3) . ?
N1 C11 1.346(4) . ?
N1 C7 1.357(4) . ?
N2 C31 1.349(4) . ?
N2 C30 1.448(4) . ?
N2 H1 0.87(5) . ?
N3 C31 1.339(4) . ?
N3 C35 1.389(4) . ?
N4 C36 1.336(4) . ?
N4 C35 1.346(4) . ?
C1 C2 1.398(5) . ?
C1 C6 1.418(5) . ?
C2 C3 1.393(5) . ?
C2 H2 0.9500 . ?
C3 C4 1.389(5) . ?
C3 H3 0.9500 . ?
C4 C5 1.378(6) . ?
C4 H4 0.9500 . ?
C5 C6 1.403(5) . ?
C5 H5 0.9500 . ?
C6 C7 1.467(5) . ?
C7 C8 1.394(5) . ?
C8 C9 1.380(6) . ?
C8 H8 0.9500 . ?
C9 C10 1.390(5) . ?
C9 H9 0.9500 . ?
C10 C11 1.392(5) . ?
C10 H10 0.9500 . ?
C11 C12 1.485(5) . ?
C12 C17 1.392(5) . ?
C12 C13 1.395(5) . ?
C13 C14 1.382(6) . ?
C13 H13 0.9500 . ?
C14 C15 1.391(6) . ?
C14 H14 0.9500 . ?
C15 C16 1.382(6) . ?
C15 H15 0.9500 . ?
C16 C17 1.387(5) . ?
C16 H16 0.9500 . ?
C17 H17 0.9500 . ?
C18 C23 1.394(5) . ?
C18 C19 1.396(5) . ?
C19 C20 1.394(5) . ?
C19 H19 0.9500 . ?
C20 C21 1.380(5) . ?
C20 H20 0.9500 . ?
C21 C22 1.391(5) . ?
C21 H21 0.9500 . ?
C22 C23 1.387(5) . ?
C22 H22 0.9500 . ?
C23 H23 0.9500 . ?
C24 C29 1.387(5) . ?
C24 C25 1.401(5) . ?
C25 C26 1.378(5) . ?
C25 H25 0.9500 . ?
C26 C27 1.387(5) . ?
C26 H26 0.9500 . ?
C27 C28 1.375(5) . ?
C27 H27 0.9500 . ?
C28 C29 1.388(5) . ?
C28 H28 0.9500 . ?
C29 H29 0.9500 . ?
C30 H30A 0.9900 . ?
C30 H30B 0.9900 . ?
C31 C32 1.435(5) . ?
C32 C33 1.348(5) . ?
C32 H32 0.9500 . ?
C33 C34 1.430(5) . ?
C33 H33 0.9500 . ?
C34 C38 1.404(5) . ?
C34 C35 1.405(5) . ?
C36 C37 1.404(5) . ?
C36 C39 1.499(5) . ?
C37 C38 1.373(5) . ?
C37 H37 0.9500 . ?
C38 H38 0.9500 . ?
C39 H39A 0.9800 . ?
C39 H39B 0.9800 . ?
C39 H39C 0.9800 . ?

loop_
_geom_hbond_atom_site_label_D
_geom_hbond_atom_site_label_H
_geom_hbond_atom_site_label_A
_geom_hbond_distance_DH
_geom_hbond_distance_HA
_geom_hbond_distance_DA
_geom_hbond_angle_DHA
_geom_hbond_site_symmetry_A
N2 H1 Cl1 0.87(5) 2.24(5) 3.097(3) 170(5) 2

loop_
_geom_torsion_atom_site_label_1
_geom_torsion_atom_site_label_2
_geom_torsion_atom_site_label_3
_geom_torsion_atom_site_label_4
_geom_torsion
_geom_torsion_site_symmetry_1
_geom_torsion_site_symmetry_2
_geom_torsion_site_symmetry_3
_geom_torsion_site_symmetry_4
_geom_torsion_publ_flag
C1 Pt1 P1 C24 -102.59(15) . . . . ?
N1 Pt1 P1 C24 163.2(3) . . . . ?
N3 Pt1 P1 C24 60.89(14) . . . . ?
C1 Pt1 P1 C18 33.44(16) . . . . ?
N1 Pt1 P1 C18 -60.8(3) . . . . ?
N3 Pt1 P1 C18 -163.08(14) . . . . ?
C1 Pt1 P1 C30 143.35(15) . . . . ?
N1 Pt1 P1 C30 49.1(3) . . . . ?
N3 Pt1 P1 C30 -53.17(13) . . . . ?
C1 Pt1 N1 C11 -170.2(3) . . . . ?
N3 Pt1 N1 C11 27.1(3) . . . . ?
P1 Pt1 N1 C11 -73.0(4) . . . . ?
C1 Pt1 N1 C7 15.8(2) . . . . ?
N3 Pt1 N1 C7 -146.9(2) . . . . ?
P1 Pt1 N1 C7 113.0(3) . . . . ?
C1 Pt1 N3 C31 144.5(4) . . . . ?
N1 Pt1 N3 C31 -128.1(3) . . . . ?
P1 Pt1 N3 C31 36.7(3) . . . . ?
C1 Pt1 N3 C35 -35.6(5) . . . . ?
N1 Pt1 N3 C35 51.9(2) . . . . ?
P1 Pt1 N3 C35 -143.3(2) . . . . ?
N1 Pt1 C1 C2 179.3(3) . . . . ?
N3 Pt1 C1 C2 -90.2(5) . . . . ?
P1 Pt1 C1 C2 14.8(3) . . . . ?
N1 Pt1 C1 C6 -14.5(2) . . . . ?
N3 Pt1 C1 C6 76.0(5) . . . . ?
P1 Pt1 C1 C6 -179.0(2) . . . . ?
C6 C1 C2 C3 1.7(5) . . . . ?
Pt1 C1 C2 C3 167.5(3) . . . . ?
C1 C2 C3 C4 -0.3(5) . . . . ?
C2 C3 C4 C5 -0.6(5) . . . . ?
C3 C4 C5 C6 0.1(5) . . . . ?
C4 C5 C6 C1 1.5(5) . . . . ?
C4 C5 C6 C7 179.3(3) . . . . ?
C2 C1 C6 C5 -2.3(5) . . . . ?
Pt1 C1 C6 C5 -170.1(3) . . . . ?
C2 C1 C6 C7 179.7(3) . . . . ?
Pt1 C1 C6 C7 11.9(4) . . . . ?
C11 N1 C7 C8 -7.2(5) . . . . ?
Pt1 N1 C7 C8 167.2(3) . . . . ?
C11 N1 C7 C6 172.0(3) . . . . ?
Pt1 N1 C7 C6 -13.6(3) . . . . ?
C5 C6 C7 N1 -176.3(3) . . . . ?
C1 C6 C7 N1 1.7(4) . . . . ?
C5 C6 C7 C8 3.0(5) . . . . ?
C1 C6 C7 C8 -179.1(3) . . . . ?
N1 C7 C8 C9 1.4(5) . . . . ?
C6 C7 C8 C9 -177.7(3) . . . . ?
C7 C8 C9 C10 3.5(5) . . . . ?
C8 C9 C10 C11 -2.8(5) . . . . ?
C7 N1 C11 C10 7.9(5) . . . . ?
Pt1 N1 C11 C10 -165.7(3) . . . . ?
C7 N1 C11 C12 -167.3(3) . . . . ?
Pt1 N1 C11 C12 19.1(4) . . . . ?
C9 C10 C11 N1 -2.9(5) . . . . ?
C9 C10 C11 C12 172.1(3) . . . . ?
N1 C11 C12 C17 45.8(5) . . . . ?
C10 C11 C12 C17 -129.4(4) . . . . ?
N1 C11 C12 C13 -133.3(3) . . . . ?
C10 C11 C12 C13 51.6(5) . . . . ?
C17 C12 C13 C14 -2.5(5) . . . . ?
C11 C12 C13 C14 176.6(3) . . . . ?
C12 C13 C14 C15 1.8(6) . . . . ?
C13 C14 C15 C16 0.4(6) . . . . ?
C14 C15 C16 C17 -1.8(6) . . . . ?
C15 C16 C17 C12 1.1(5) . . . . ?
C13 C12 C17 C16 1.1(5) . . . . ?
C11 C12 C17 C16 -178.0(3) . . . . ?
C24 P1 C18 C23 -173.1(2) . . . . ?
C30 P1 C18 C23 -62.7(3) . . . . ?
Pt1 P1 C18 C23 48.2(3) . . . . ?
C24 P1 C18 C19 10.9(4) . . . . ?
C30 P1 C18 C19 121.2(3) . . . . ?
Pt1 P1 C18 C19 -127.8(3) . . . . ?
C23 C18 C19 C20 -1.5(5) . . . . ?
P1 C18 C19 C20 174.5(3) . . . . ?
C18 C19 C20 C21 1.0(6) . . . . ?
C19 C20 C21 C22 0.5(6) . . . . ?
C20 C21 C22 C23 -1.6(6) . . . . ?
C21 C22 C23 C18 1.1(5) . . . . ?
C19 C18 C23 C22 0.5(5) . . . . ?
P1 C18 C23 C22 -175.7(3) . . . . ?
C18 P1 C24 C29 -116.2(3) . . . . ?
C30 P1 C24 C29 136.2(3) . . . . ?
Pt1 P1 C24 C29 23.5(3) . . . . ?
C18 P1 C24 C25 70.5(3) . . . . ?
C30 P1 C24 C25 -37.1(3) . . . . ?
Pt1 P1 C24 C25 -149.8(3) . . . . ?
C29 C24 C25 C26 -0.6(5) . . . . ?
P1 C24 C25 C26 172.6(3) . . . . ?
C24 C25 C26 C27 1.1(6) . . . . ?
C25 C26 C27 C28 0.1(6) . . . . ?
C26 C27 C28 C29 -1.8(6) . . . . ?
C25 C24 C29 C28 -1.0(5) . . . . ?
P1 C24 C29 C28 -174.6(3) . . . . ?
C27 C28 C29 C24 2.2(6) . . . . ?
C31 N2 C30 P1 -33.0(5) . . . . ?
C24 P1 C30 N2 -55.9(3) . . . . ?
C18 P1 C30 N2 -170.2(3) . . . . ?
Pt1 P1 C30 N2 66.6(3) . . . . ?
C35 N3 C31 N2 174.0(3) . . . . ?
Pt1 N3 C31 N2 -6.0(5) . . . . ?
C35 N3 C31 C32 -4.6(5) . . . . ?
Pt1 N3 C31 C32 175.4(2) . . . . ?
C30 N2 C31 N3 -2.3(5) . . . . ?
C30 N2 C31 C32 176.3(3) . . . . ?
N3 C31 C32 C33 0.8(5) . . . . ?
N2 C31 C32 C33 -177.8(3) . . . . ?
C31 C32 C33 C34 1.0(5) . . . . ?
C32 C33 C34 C38 -176.6(4) . . . . ?
C32 C33 C34 C35 1.1(5) . . . . ?
C36 N4 C35 N3 -173.5(3) . . . . ?
C36 N4 C35 C34 5.0(5) . . . . ?
C31 N3 C35 N4 -174.7(3) . . . . ?
Pt1 N3 C35 N4 5.3(3) . . . . ?
C31 N3 C35 C34 6.7(5) . . . . ?
Pt1 N3 C35 C34 -173.2(3) . . . . ?
C38 C34 C35 N4 -5.6(5) . . . . ?
C33 C34 C35 N4 176.6(3) . . . . ?
C38 C34 C35 N3 172.8(3) . . . . ?
C33 C34 C35 N3 -5.0(5) . . . . ?
C35 N4 C36 C37 -0.4(6) . . . . ?
C35 N4 C36 C39 177.0(3) . . . . ?
N4 C36 C37 C38 -3.4(6) . . . . ?
C39 C36 C37 C38 179.4(4) . . . . ?
C36 C37 C38 C34 2.6(6) . . . . ?
C35 C34 C38 C37 1.6(6) . . . . ?
C33 C34 C38 C37 179.3(4) . . . . ?
